data_2210406
loop_
_publ_author_name
'Yu, Li'
'Li, Su-Zhi'
'Wang, Jing-Ping'

_publ_section_title
;
 [Na~3~(H~2~O)~11~][CrMo~6~O~24~H~6~]&#x00B7;2H~2~O, with an Anderson
 B-type heteropolyoxoanion
;
_journal_coeditor_code WM2036
_journal_issue 9
_journal_name_full 'Acta Crystallographica Section E'
_journal_page_first i190
_journal_page_last i192
_journal_paper_doi 10.1107/S1600536806032910
_journal_volume 62
_journal_year 2006
_chemical_formula_iupac '[Cr Mo6 Na3 O18 (O H)6 (H2 O)11], 2H2 O'
_chemical_formula_structural 'H22 Na3 O11 3+, H6 Cr Mo6 O24 3-, 2H2 O'
_chemical_formula_sum 'Cr H32 Mo6 Na3 O37'
_chemical_formula_weight 1320.87
_chemical_name_systematic
;
poly[[hexa-\m~2~hydroxo-hexa-\m~3~oxo-undecaoxochromiumhexamolybdenum]-
\m-oxo-[tetra-\m~2~-aqua-hexaaqua-trisodium]-\m-aqua]
;
_space_group_IT_number 2
_symmetry_cell_setting triclinic
_symmetry_space_group_name_Hall '-P 1'
_symmetry_space_group_name_H-M 'P -1'
_atom_sites_solution_hydrogens geom
_atom_sites_solution_primary direct
_atom_sites_solution_secondary difmap
_audit_creation_method SHELXL-97
_cell_angle_alpha 72.10(3)
_cell_angle_beta 70.99(3)
_cell_angle_gamma 66.90(3)
_cell_formula_units_Z 2
_cell_length_a 10.968(2)
_cell_length_b 11.686(2)
_cell_length_c 14.895(3)
_cell_measurement_reflns_used 250
_cell_measurement_temperature 293(2)
_cell_measurement_theta_max 25
_cell_measurement_theta_min 2.5
_cell_volume 1624.5(7)
_computing_cell_refinement 'PROCESS-AUTO (Rigaku, 2002)'
_computing_data_collection 'PROCESS-AUTO (Rigaku, 1998)'
_computing_data_reduction 'CrystalStructure (Rigaku/MSC, 2004)'
_computing_molecular_graphics 'WinGX (Farrugia, 1999)'
_computing_publication_material SHELXL97
_computing_structure_refinement 'SHELXL97 (Sheldrick, 1997)'
_computing_structure_solution 'SHELXS97 (Sheldrick, 1997)'
_diffrn_ambient_temperature 293(2)
_diffrn_measured_fraction_theta_full 0.971
_diffrn_measured_fraction_theta_max 0.971
_diffrn_measurement_device_type 'Rigaku R-AXIS-IV CCD'
_diffrn_measurement_method \w
_diffrn_radiation_monochromator graphite
_diffrn_radiation_source 'fine-focus sealed tube'
_diffrn_radiation_type MoK\a
_diffrn_radiation_wavelength 0.71073
_diffrn_reflns_av_R_equivalents 0.0000
_diffrn_reflns_av_sigmaI/netI 0.0260
_diffrn_reflns_limit_h_max 13
_diffrn_reflns_limit_h_min 0
_diffrn_reflns_limit_k_max 13
_diffrn_reflns_limit_k_min -12
_diffrn_reflns_limit_l_max 17
_diffrn_reflns_limit_l_min -16
_diffrn_reflns_number 5549
_diffrn_reflns_theta_full 25.00
_diffrn_reflns_theta_max 25.00
_diffrn_reflns_theta_min 2.08
_diffrn_standards_number 0
_exptl_absorpt_coefficient_mu 2.727
_exptl_absorpt_correction_T_max 0.7182
_exptl_absorpt_correction_T_min 0.5853
_exptl_absorpt_correction_type multi-scan
_exptl_absorpt_process_details '(ABSCOR; Higashi, 1995)'
_exptl_crystal_colour pink
_exptl_crystal_density_diffrn 2.700
_exptl_crystal_density_method 'not measured'
_exptl_crystal_description block
_exptl_crystal_F_000 1274
_exptl_crystal_size_max 0.22
_exptl_crystal_size_mid 0.18
_exptl_crystal_size_min 0.13
_refine_diff_density_max 0.799
_refine_diff_density_min -1.238
_refine_ls_extinction_method none
_refine_ls_goodness_of_fit_ref 1.110
_refine_ls_hydrogen_treatment constr
_refine_ls_matrix_type full
_refine_ls_number_parameters 433
_refine_ls_number_reflns 5549
_refine_ls_number_restraints 0
_refine_ls_restrained_S_all 1.110
_refine_ls_R_factor_all 0.0431
_refine_ls_R_factor_gt 0.0359
_refine_ls_shift/su_max 0.000
_refine_ls_shift/su_mean 0.000
_refine_ls_structure_factor_coef Fsqd
_refine_ls_weighting_details 'w=1/[\s^2^(Fo^2^)+(0.0611P)^2^+2.0611P] where P=(Fo^2^+2Fc^2^)/3'
_refine_ls_weighting_scheme calc
_refine_ls_wR_factor_gt 0.0974
_refine_ls_wR_factor_ref 0.1004
_reflns_number_gt 4842
_reflns_number_total 5549
_reflns_threshold_expression I>2\s(I)
_cod_data_source_file wm2036.cif
_cod_data_source_block I
_cod_depositor_comments
;
The following automatic conversions were performed:
'_geom_bond_publ_flag' value 'Yes' changed to 'yes' according to
'/home/saulius/struct/CIF-dictionaries/cif_core.dic' dictionary named
'cif_core.dic' version 2.4.1 from 2010-06-29 (61 time).

Automatic conversion script
Id: cif_fix_enum 1527 2010-12-29 10:47:43Z saulius 

The following automatic conversions were performed:

'_geom_bond_publ_flag' value 'Yes' changed to 'yes' according to
/home/saulius/struct/CIF-dictionaries/cif_core.dic dictionary named
'cif_core.dic' version 2.4.1 from 2010-06-29 (61 time).

Automatic conversion script
Id: cif_fix_values 1715 2011-07-08 13:25:40Z adriana 
;
_cod_original_cell_volume 1624.5(6)
_cod_database_code 2210406
_cod_database_fobs_code 2210406

loop_
_symmetry_equiv_pos_as_xyz
'x, y, z'
'-x, -y, -z'

loop_
_atom_site_type_symbol
_atom_site_label
_atom_site_fract_x
_atom_site_fract_y
_atom_site_fract_z
_atom_site_U_iso_or_equiv
_atom_site_adp_type
_atom_site_calc_flag
_atom_site_refinement_flags
_atom_site_occupancy
Na Na1 0.1531(2) 0.3071(2) 0.63090(16) 0.0361(5) Uani d . 1
Na Na2 0.2932(2) 0.45144(19) 0.72921(14) 0.0324(5) Uani d . 1
Na Na3 0.4128(2) 0.5871(2) 0.84970(16) 0.0349(5) Uani d . 1
Cr Cr1 0.20534(7) 0.04650(6) 0.27511(5) 0.01332(17) Uani d . 1
Mo Mo1 0.16431(4) -0.23626(4) 0.37747(3) 0.01890(12) Uani d . 1
Mo Mo2 0.28254(4) -0.10799(4) 0.48767(3) 0.01829(12) Uani d . 1
Mo Mo3 0.33556(4) 0.17306(4) 0.38031(3) 0.01895(12) Uani d . 1
Mo Mo4 0.26020(4) 0.32380(4) 0.16692(3) 0.01744(12) Uani d . 1
Mo Mo5 0.12527(4) 0.20095(4) 0.06258(3) 0.01686(12) Uani d . 1
Mo Mo6 0.08176(4) -0.07952(4) 0.16658(3) 0.01869(12) Uani d . 1
O O1 0.0161(4) -0.2693(4) 0.4163(3) 0.0326(8) Uani d . 1
O O2 0.2877(4) -0.3778(3) 0.4045(3) 0.0318(8) Uani d . 1
O O3 0.4032(4) -0.2530(3) 0.5108(3) 0.0299(8) Uani d . 1
O O4 0.2041(4) -0.0642(4) 0.5980(3) 0.0305(8) Uani d . 1
O O5 0.2660(4) 0.2280(4) 0.4849(3) 0.0359(9) Uani d . 1
O O6 0.4883(4) 0.1962(4) 0.3367(3) 0.0330(9) Uani d . 1
O O7 0.4130(3) 0.3487(3) 0.1264(3) 0.0287(8) Uani d . 1
O O8 0.1420(4) 0.4689(3) 0.1400(3) 0.0308(8) Uani d . 1
O O9 0.0062(4) 0.3463(3) 0.0398(3) 0.0302(8) Uani d . 1
O O10 0.1973(4) 0.1538(3) -0.0461(2) 0.0278(8) Uani d . 1
O O11 0.1538(4) -0.1232(4) 0.0574(3) 0.0347(9) Uani d . 1
O O12 -0.0651(4) -0.1155(4) 0.2116(3) 0.0360(9) Uani d . 1
O O13 0.2014(3) -0.2228(3) 0.2410(2) 0.0227(7) Uani d . 1
O O14 0.1352(3) -0.1614(3) 0.4862(2) 0.0210(7) Uani d . 1
O O15 0.4023(3) -0.0100(3) 0.4269(2) 0.0230(7) Uani d . 1
O O16 0.2230(3) 0.3154(3) 0.3035(2) 0.0217(7) Uani d . 1
O O17 0.2763(3) 0.2493(3) 0.0621(2) 0.0191(7) Uani d . 1
O O18 0.0048(3) 0.1026(3) 0.1275(2) 0.0207(7) Uani d . 1
O O19 0.2440(3) 0.0100(3) 0.1462(2) 0.0171(7) Uani d . 1
O O20 0.0603(3) -0.0293(3) 0.3094(2) 0.0170(7) Uani d . 1
O O21 0.3102(3) -0.1252(3) 0.3345(2) 0.0186(7) Uani d . 1
O O22 0.1638(3) 0.0839(3) 0.4049(2) 0.0184(7) Uani d . 1
O O23 0.3546(3) 0.1172(3) 0.2399(2) 0.0163(6) Uani d . 1
O O24 0.1023(3) 0.2191(3) 0.2163(2) 0.0168(7) Uani d . 1
O O1W 0.0079(4) 0.5282(4) 0.5933(3) 0.0419(10) Uani d G 1
H H1WA 0.0061 0.5943 0.5359 0.063 Uiso d G 1
H H1WB -0.0815 0.5436 0.6356 0.063 Uiso d G 1
O O2W 0.3319(4) 0.1253(4) 0.6782(3) 0.0399(10) Uani d G 1
H H2WA 0.2860 0.0744 0.6998 0.048 Uiso d G 1
H H2WB 0.3938 0.1049 0.6284 0.060 Uiso d G 1
O O3W 0.1126(4) 0.3579(3) 0.7841(3) 0.0298(8) Uani d . 1
H H3WA 0.1264 0.2925 0.8295 0.036 Uiso d R 1
H H3WB 0.0340 0.4109 0.8002 0.036 Uiso d R 1
O O4W 0.3319(4) 0.4136(4) 0.5722(3) 0.0350(9) Uani d . 1
H H4WA 0.3130 0.4815 0.5295 0.042 Uiso d R 1
H H4WB 0.4116 0.3643 0.5528 0.042 Uiso d R 1
O O5W 0.4376(4) 0.2328(4) 0.7588(3) 0.0367(9) Uani d . 1
H H5WA 0.4173 0.1900 0.7323 0.055 Uiso d R 1
H H5WB 0.5205 0.2287 0.7346 0.055 Uiso d R 1
O O6W 0.1307(5) 0.6511(4) 0.6719(4) 0.0617(15) Uani d . 1
H H6WA 0.0887 0.6378 0.6392 0.093 Uiso d R 1
H H6WB 0.0738 0.6818 0.7200 0.093 Uiso d R 1
O O7W 0.4639(4) 0.5500(4) 0.6876(3) 0.0352(9) Uani d . 1
H H7WA 0.4492 0.6184 0.6449 0.042 Uiso d R 1
H H7WB 0.5442 0.5001 0.6707 0.042 Uiso d R 1
O O8W 0.2494(4) 0.4725(4) 0.8910(3) 0.0314(8) Uani d . 1
H H8WA 0.2711 0.4014 0.9300 0.038 Uiso d R 1
H H8WB 0.1677 0.5168 0.9123 0.038 Uiso d R 1
O O9W 0.2657(5) 0.7883(5) 0.7947(4) 0.0751(19) Uani d . 1
H H9WA 0.2759 0.8431 0.8157 0.113 Uiso d R 1
H H9WB 0.2851 0.8061 0.7330 0.113 Uiso d R 1
O O10W 0.4229(4) 0.6209(4) 1.1258(3) 0.0438(10) Uani d G 1
H H10B 0.3476 0.6509 1.1643 0.053 Uiso d G 1
H H10A 0.4520 0.6841 1.1044 0.066 Uiso d G 1
O O11W 0.2729(4) 0.6423(4) 1.0017(3) 0.0370(9) Uani d . 1
H H11A 0.3123 0.6739 1.0237 0.056 Uiso d R 1
H H11B 0.1967 0.6967 0.9930 0.056 Uiso d R 1
O O12W 0.3841(4) 0.9403(4) 0.8640(3) 0.0570(13) Uani d . 1
H H12A 0.4396 0.9760 0.8225 0.086 Uiso d R 1
H H12B 0.3115 0.9967 0.8854 0.086 Uiso d R 1
O O13W 0.4845(4) 0.8448(4) 1.0698(3) 0.0426(10) Uani d . 1
H H13B 0.5692 0.8294 1.0623 0.064 Uiso d R 1
H H13A 0.4463 0.9241 1.0518 0.064 Uiso d R 1

loop_
_atom_site_aniso_label
_atom_site_aniso_U_11
_atom_site_aniso_U_22
_atom_site_aniso_U_33
_atom_site_aniso_U_12
_atom_site_aniso_U_13
_atom_site_aniso_U_23
Na1 0.0298(11) 0.0441(13) 0.0392(12) -0.0022(10) -0.0123(9) -0.0237(10)
Na2 0.0347(12) 0.0336(12) 0.0302(11) -0.0109(10) -0.0069(9) -0.0092(9)
Na3 0.0302(11) 0.0348(12) 0.0424(12) -0.0059(9) -0.0102(10) -0.0161(10)
Cr1 0.0132(4) 0.0130(4) 0.0120(4) -0.0034(3) -0.0021(3) -0.0023(3)
Mo1 0.0202(2) 0.0142(2) 0.0186(2) -0.00559(16) -0.00237(16) -0.00068(16)
Mo2 0.0172(2) 0.0191(2) 0.0135(2) -0.00248(16) -0.00324(16) -0.00137(16)
Mo3 0.0192(2) 0.0228(2) 0.0169(2) -0.00765(17) -0.00340(16) -0.00676(16)
Mo4 0.0188(2) 0.0147(2) 0.0175(2) -0.00632(16) -0.00254(16) -0.00221(16)
Mo5 0.0174(2) 0.0165(2) 0.0144(2) -0.00383(16) -0.00440(16) -0.00157(16)
Mo6 0.0204(2) 0.0175(2) 0.0202(2) -0.00712(17) -0.00436(16) -0.00580(16)
O1 0.030(2) 0.038(2) 0.030(2) -0.0188(17) -0.0015(16) -0.0028(16)
O2 0.033(2) 0.0211(19) 0.033(2) -0.0025(15) -0.0086(16) -0.0012(15)
O3 0.0266(19) 0.0246(19) 0.0305(19) -0.0014(15) -0.0085(16) -0.0022(15)
O4 0.0254(19) 0.040(2) 0.0211(18) -0.0062(16) -0.0022(15) -0.0082(16)
O5 0.040(2) 0.044(2) 0.027(2) -0.0096(18) -0.0072(17) -0.0195(18)
O6 0.027(2) 0.042(2) 0.036(2) -0.0173(17) -0.0053(16) -0.0088(18)
O7 0.0243(18) 0.033(2) 0.0309(19) -0.0164(15) -0.0012(15) -0.0054(16)
O8 0.030(2) 0.0222(19) 0.032(2) -0.0041(15) -0.0057(16) -0.0025(15)
O9 0.0253(18) 0.028(2) 0.0295(19) -0.0023(15) -0.0099(15) 0.0000(15)
O10 0.033(2) 0.0266(19) 0.0196(17) -0.0061(15) -0.0054(15) -0.0046(14)
O11 0.045(2) 0.031(2) 0.028(2) -0.0052(17) -0.0105(17) -0.0134(17)
O12 0.031(2) 0.037(2) 0.047(2) -0.0192(18) -0.0082(18) -0.0079(18)
O13 0.0264(18) 0.0170(17) 0.0225(17) -0.0037(14) -0.0029(14) -0.0086(14)
O14 0.0214(17) 0.0209(17) 0.0179(16) -0.0074(13) -0.0016(13) -0.0027(13)
O15 0.0196(17) 0.0263(18) 0.0233(17) -0.0070(14) -0.0065(14) -0.0046(14)
O16 0.0245(18) 0.0191(17) 0.0206(17) -0.0045(14) -0.0032(14) -0.0085(14)
O17 0.0182(16) 0.0195(17) 0.0183(16) -0.0070(13) -0.0012(13) -0.0041(13)
O18 0.0185(16) 0.0206(17) 0.0231(17) -0.0056(13) -0.0051(13) -0.0053(13)
O19 0.0164(16) 0.0153(16) 0.0163(15) -0.0040(12) -0.0024(12) -0.0018(12)
O20 0.0169(16) 0.0141(16) 0.0172(15) -0.0036(12) -0.0020(12) -0.0037(12)
O21 0.0187(16) 0.0178(17) 0.0156(16) -0.0035(13) -0.0033(13) -0.0023(13)
O22 0.0184(16) 0.0190(17) 0.0146(15) -0.0040(13) -0.0036(12) -0.0022(13)
O23 0.0156(15) 0.0145(16) 0.0180(16) -0.0049(12) -0.0030(12) -0.0034(12)
O24 0.0150(15) 0.0154(16) 0.0165(15) -0.0039(12) -0.0021(12) -0.0018(12)
O1W 0.043(2) 0.030(2) 0.038(2) 0.0001(18) -0.0058(19) -0.0075(18)
O2W 0.030(2) 0.042(2) 0.036(2) -0.0065(18) -0.0013(17) -0.0048(19)
O3W 0.0266(19) 0.029(2) 0.0283(19) -0.0034(15) -0.0054(15) -0.0067(16)
O4W 0.035(2) 0.031(2) 0.0257(19) 0.0025(16) -0.0061(16) -0.0066(16)
O5W 0.024(2) 0.046(2) 0.036(2) -0.0043(17) -0.0041(16) -0.0137(18)
O6W 0.041(3) 0.042(3) 0.052(3) 0.006(2) 0.015(2) 0.003(2)
O7W 0.034(2) 0.030(2) 0.030(2) -0.0056(16) -0.0038(16) -0.0005(16)
O8W 0.029(2) 0.033(2) 0.0284(19) -0.0090(16) -0.0031(16) -0.0077(16)
O9W 0.037(3) 0.070(4) 0.054(3) 0.005(2) 0.006(2) 0.028(3)
O10W 0.039(2) 0.041(3) 0.051(3) -0.0037(19) -0.012(2) -0.021(2)
O11W 0.045(2) 0.035(2) 0.036(2) -0.0142(18) -0.0085(18) -0.0137(17)
O12W 0.036(2) 0.049(3) 0.059(3) -0.007(2) 0.019(2) -0.017(2)
O13W 0.025(2) 0.053(3) 0.039(2) -0.0025(18) 0.0001(17) -0.015(2)

loop_
_atom_type_symbol
_atom_type_description
_atom_type_scat_dispersion_real
_atom_type_scat_dispersion_imag
_atom_type_scat_source
H H 0.0000 0.0000 'International Tables Vol C Tables 4.2.6.8 and 6.1.1.4'
Na Na 0.0362 0.0249 'International Tables Vol C Tables 4.2.6.8 and 6.1.1.4'
O O 0.0106 0.0060 'International Tables Vol C Tables 4.2.6.8 and 6.1.1.4'
Cr Cr 0.3209 0.6236 'International Tables Vol C Tables 4.2.6.8 and 6.1.1.4'
Mo Mo -1.6832 0.6857 'International Tables Vol C Tables 4.2.6.8 and 6.1.1.4'

loop_
_geom_angle_atom_site_label_1
_geom_angle_atom_site_label_2
_geom_angle_atom_site_label_3
_geom_angle_site_symmetry_1
_geom_angle_site_symmetry_3
_geom_angle
O2W Na1 O5 . . 77.40(15)
O2W Na1 O3W . . 86.99(16)
O5 Na1 O3W . . 161.69(16)
O2W Na1 O1 . 2_556 116.08(17)
O5 Na1 O1 . 2_556 73.63(14)
O3W Na1 O1 . 2_556 122.65(15)
O2W Na1 O1W . . 161.95(18)
O5 Na1 O1W . . 109.72(17)
O3W Na1 O1W . . 82.65(15)
O1 Na1 O1W 2_556 . 81.97(16)
O2W Na1 O4W . . 83.80(15)
O5 Na1 O4W . . 82.81(15)
O3W Na1 O4W . . 86.08(14)
O1 Na1 O4W 2_556 . 143.95(16)
O1W Na1 O4W . . 80.79(16)
O2W Na1 O12 . 2_556 65.36(14)
O5 Na1 O12 . 2_556 111.21(15)
O3W Na1 O12 . 2_556 69.63(13)
O1 Na1 O12 2_556 2_556 74.30(13)
O1W Na1 O12 . 2_556 123.60(16)
O4W Na1 O12 . 2_556 140.89(14)
O2W Na1 Na2 . . 81.86(13)
O5 Na1 Na2 . . 123.38(13)
O3W Na1 Na2 . . 43.47(10)
O1 Na1 Na2 2_556 . 159.02(13)
O1W Na1 Na2 . . 80.45(13)
O4W Na1 Na2 . . 42.67(9)
O12 Na1 Na2 2_556 . 106.43(10)
O2W Na1 H2WA . . 19.0
O5 Na1 H2WA . . 79.4
O3W Na1 H2WA . . 89.0
O1 Na1 H2WA 2_556 . 99.2
O1W Na1 H2WA . . 170.7
O4W Na1 H2WA . . 102.8
O12 Na1 H2WA 2_556 . 48.8
Na2 Na1 H2WA . . 96.3
O8W Na2 O4W . . 174.97(16)
O8W Na2 O7W . . 87.68(14)
O4W Na2 O7W . . 96.59(15)
O8W Na2 O5W . . 93.80(15)
O4W Na2 O5W . . 82.99(14)
O7W Na2 O5W . . 98.16(15)
O8W Na2 O6W . . 98.43(18)
O4W Na2 O6W . . 84.17(17)
O7W Na2 O6W . . 91.20(17)
O5W Na2 O6W . . 164.89(19)
O8W Na2 O3W . . 87.65(14)
O4W Na2 O3W . . 88.14(15)
O7W Na2 O3W . . 175.16(15)
O5W Na2 O3W . . 83.43(15)
O6W Na2 O3W . . 88.22(16)
O8W Na2 Na1 . . 130.16(12)
O4W Na2 Na1 . . 45.45(11)
O7W Na2 Na1 . . 142.02(12)
O5W Na2 Na1 . . 78.65(12)
O6W Na2 Na1 . . 86.66(16)
O3W Na2 Na1 . . 42.75(10)
O8W Na2 Na3 . . 44.23(10)
O4W Na2 Na3 . . 140.14(13)
O7W Na2 Na3 . . 43.57(10)
O5W Na2 Na3 . . 100.81(12)
O6W Na2 Na3 . . 94.15(16)
O3W Na2 Na3 . . 131.69(12)
Na1 Na2 Na3 . . 174.39(8)
O9W Na3 O10W . 2_667 169.2(2)
O9W Na3 O11W . . 79.70(18)
O10W Na3 O11W 2_667 . 111.00(18)
O9W Na3 O7W . . 86.69(19)
O10W Na3 O7W 2_667 . 82.63(16)
O11W Na3 O7W . . 156.96(16)
O9W Na3 O8W . . 96.27(19)
O10W Na3 O8W 2_667 . 84.62(16)
O11W Na3 O8W . . 78.30(14)
O7W Na3 O8W . . 84.88(14)
O9W Na3 O7 . 2_666 99.5(2)
O10W Na3 O7 2_667 2_666 83.07(15)
O11W Na3 O7 . 2_666 87.94(14)
O7W Na3 O7 . 2_666 112.76(15)
O8W Na3 O7 . 2_666 156.87(16)
O9W Na3 Na2 . . 89.66(19)
O10W Na3 Na2 2_667 . 83.73(13)
O11W Na3 Na2 . . 118.13(12)
O7W Na3 Na2 . . 42.71(10)
O8W Na3 Na2 . . 42.28(10)
O7 Na3 Na2 2_666 . 153.65(12)
O23 Cr1 O20 . . 178.21(12)
O23 Cr1 O19 . . 94.46(13)
O20 Cr1 O19 . . 84.62(13)
O23 Cr1 O24 . . 84.30(13)
O20 Cr1 O24 . . 97.13(13)
O19 Cr1 O24 . . 84.42(13)
O23 Cr1 O21 . . 94.91(14)
O20 Cr1 O21 . . 83.67(13)
O19 Cr1 O21 . . 96.05(13)
O24 Cr1 O21 . . 179.11(13)
O23 Cr1 O22 . . 86.15(13)
O20 Cr1 O22 . . 94.78(14)
O19 Cr1 O22 . . 179.22(12)
O24 Cr1 O22 . . 95.16(14)
O21 Cr1 O22 . . 84.38(13)
O1 Mo1 O2 . . 105.63(18)
O1 Mo1 O13 . . 101.38(17)
O2 Mo1 O13 . . 98.80(16)
O1 Mo1 O14 . . 96.01(16)
O2 Mo1 O14 . . 100.35(16)
O13 Mo1 O14 . . 149.53(14)
O1 Mo1 O21 . . 159.96(15)
O2 Mo1 O21 . . 92.58(15)
O13 Mo1 O21 . . 83.64(14)
O14 Mo1 O21 . . 72.06(12)
O1 Mo1 O20 . . 92.39(16)
O2 Mo1 O20 . . 161.23(15)
O13 Mo1 O20 . . 71.95(13)
O14 Mo1 O20 . . 82.58(13)
O21 Mo1 O20 . . 70.53(11)
O3 Mo2 O4 . . 105.62(18)
O3 Mo2 O15 . . 97.83(16)
O4 Mo2 O15 . . 103.44(17)
O3 Mo2 O14 . . 100.06(16)
O4 Mo2 O14 . . 94.38(16)
O15 Mo2 O14 . . 150.26(13)
O3 Mo2 O21 . . 91.95(15)
O4 Mo2 O21 . . 159.55(15)
O15 Mo2 O21 . . 83.97(13)
O14 Mo2 O21 . . 71.90(12)
O3 Mo2 O22 . . 160.85(14)
O4 Mo2 O22 . . 92.76(15)
O15 Mo2 O22 . . 72.18(13)
O14 Mo2 O22 . . 83.49(13)
O21 Mo2 O22 . . 71.12(11)
O6 Mo3 O5 . . 105.48(19)
O6 Mo3 O16 . . 102.45(17)
O5 Mo3 O16 . . 96.15(17)
O6 Mo3 O15 . . 97.43(17)
O5 Mo3 O15 . . 102.51(18)
O16 Mo3 O15 . . 147.94(13)
O6 Mo3 O23 . . 91.52(15)
O5 Mo3 O23 . . 160.94(15)
O16 Mo3 O23 . . 71.33(12)
O15 Mo3 O23 . . 83.34(13)
O6 Mo3 O22 . . 158.67(15)
O5 Mo3 O22 . . 94.25(16)
O16 Mo3 O22 . . 83.02(13)
O15 Mo3 O22 . . 69.91(12)
O23 Mo3 O22 . . 70.48(11)
O7 Mo4 O8 . . 105.73(18)
O7 Mo4 O16 . . 101.71(16)
O8 Mo4 O16 . . 97.16(16)
O7 Mo4 O17 . . 97.58(15)
O8 Mo4 O17 . . 100.24(16)
O16 Mo4 O17 . . 149.37(14)
O7 Mo4 O23 . . 92.34(15)
O8 Mo4 O23 . . 160.61(15)
O16 Mo4 O23 . . 71.83(12)
O17 Mo4 O23 . . 83.90(12)
O7 Mo4 O24 . . 159.88(15)
O8 Mo4 O24 . . 92.97(15)
O16 Mo4 O24 . . 82.82(13)
O17 Mo4 O24 . . 71.33(12)
O23 Mo4 O24 . . 70.24(11)
O9 Mo5 O10 . . 105.87(17)
O9 Mo5 O18 . . 98.58(16)
O10 Mo5 O18 . . 102.21(16)
O9 Mo5 O17 . . 100.96(16)
O10 Mo5 O17 . . 95.68(16)
O18 Mo5 O17 . . 148.69(13)
O9 Mo5 O24 . . 92.01(15)
O10 Mo5 O24 . . 159.97(14)
O18 Mo5 O24 . . 83.52(13)
O17 Mo5 O24 . . 71.62(12)
O9 Mo5 O19 . . 160.49(15)
O10 Mo5 O19 . . 92.88(14)
O18 Mo5 O19 . . 71.65(12)
O17 Mo5 O19 . . 82.08(13)
O24 Mo5 O19 . . 70.48(11)
O12 Mo6 O11 . . 106.7(2)
O12 Mo6 O18 . . 98.72(17)
O11 Mo6 O18 . . 101.47(16)
O12 Mo6 O13 . . 100.56(17)
O11 Mo6 O13 . . 97.60(16)
O18 Mo6 O13 . . 147.61(14)
O12 Mo6 O20 . . 91.41(16)
O11 Mo6 O20 . . 160.44(15)
O18 Mo6 O20 . . 82.65(13)
O13 Mo6 O20 . . 71.14(12)
O12 Mo6 O19 . . 160.23(16)
O11 Mo6 O19 . . 92.37(16)
O18 Mo6 O19 . . 71.57(12)
O13 Mo6 O19 . . 81.78(13)
O20 Mo6 O19 . . 70.61(11)
Mo1 O1 Na1 . 2_556 145.6(2)
Mo3 O5 Na1 . . 176.1(2)
Mo4 O7 Na3 . 2_666 150.3(2)
Mo6 O12 Na1 . 2_556 134.2(2)
Mo1 O13 Mo6 . . 118.66(16)
Mo1 O14 Mo2 . . 116.58(16)
Mo2 O15 Mo3 . . 122.14(17)
Mo4 O16 Mo3 . . 118.95(16)
Mo4 O17 Mo5 . . 118.97(16)
Mo5 O18 Mo6 . . 118.98(16)
Cr1 O19 Mo6 . . 102.31(13)
Cr1 O19 Mo5 . . 102.30(13)
Mo6 O19 Mo5 . . 92.35(11)
Cr1 O20 Mo6 . . 102.45(13)
Cr1 O20 Mo1 . . 102.34(13)
Mo6 O20 Mo1 . . 92.93(11)
Cr1 O21 Mo1 . . 103.42(14)
Cr1 O21 Mo2 . . 103.05(14)
Mo1 O21 Mo2 . . 94.59(12)
Cr1 O22 Mo2 . . 101.44(13)
Cr1 O22 Mo3 . . 100.25(13)
Mo2 O22 Mo3 . . 92.20(11)
Cr1 O23 Mo4 . . 103.06(13)
Cr1 O23 Mo3 . . 103.12(13)
Mo4 O23 Mo3 . . 92.62(11)
Cr1 O24 Mo5 . . 102.74(13)
Cr1 O24 Mo4 . . 102.40(13)
Mo5 O24 Mo4 . . 93.57(11)
Na1 O1W H1WA . . 134.3
Na1 O1W H1WB . . 112.3
H1WA O1W H1WB . . 109.5
Na1 O2W H2WA . . 96.1
Na1 O2W H2WB . . 109.8
H2WA O2W H2WB . . 109.8
Na1 O3W Na2 . . 93.79(14)
Na1 O3W H3WA . . 112.9
Na2 O3W H3WA . . 112.9
Na1 O3W H3WB . . 113.0
Na2 O3W H3WB . . 113.0
H3WA O3W H3WB . . 110.4
Na2 O4W Na1 . . 91.87(14)
Na2 O4W H4WA . . 113.3
Na1 O4W H4WA . . 113.3
Na2 O4W H4WB . . 113.3
Na1 O4W H4WB . . 113.3
H4WA O4W H4WB . . 110.7
Na2 O5W H5WA . . 109.1
Na2 O5W H5WB . . 109.5
H5WA O5W H5WB . . 109.5
Na2 O6W H6WA . . 108.8
Na2 O6W H6WB . . 109.7
H6WA O6W H6WB . . 109.5
Na2 O7W Na3 . . 93.73(15)
Na2 O7W H7WA . . 113.0
Na3 O7W H7WA . . 112.9
Na2 O7W H7WB . . 113.0
Na3 O7W H7WB . . 113.0
H7WA O7W H7WB . . 110.4
Na2 O8W Na3 . . 93.49(15)
Na2 O8W H8WA . . 112.9
Na3 O8W H8WA . . 112.9
Na2 O8W H8WB . . 113.1
Na3 O8W H8WB . . 113.1
H8WA O8W H8WB . . 110.5
Na3 O9W H9WA . . 108.6
Na3 O9W H9WB . . 109.7
H9WA O9W H9WB . . 109.5
Na3 O10W H10B 2_667 . 127.8
Na3 O10W H10A 2_667 . 117.7
H10B O10W H10A . . 101.3
Na3 O11W H11A . . 109.5
Na3 O11W H11B . . 109.2
H11A O11W H11B . . 109.5
H12A O12W H12B . . 109.5
H13B O13W H13A . . 109.5

loop_
_geom_bond_atom_site_label_1
_geom_bond_atom_site_label_2
_geom_bond_site_symmetry_2
_geom_bond_distance
_geom_bond_publ_flag
Na1 O2W . 2.359(5) yes
Na1 O5 . 2.387(4) yes
Na1 O3W . 2.392(4) yes
Na1 O1 2_556 2.412(4) yes
Na1 O1W . 2.447(5) yes
Na1 O4W . 2.508(5) yes
Na1 O12 2_556 2.905(5) yes
Na1 Na2 . 3.517(3) ?
Na1 H2WA . 2.5917 ?
Na2 O8W . 2.371(4) yes
Na2 O4W . 2.385(4) yes
Na2 O7W . 2.391(4) yes
Na2 O5W . 2.412(5) yes
Na2 O6W . 2.419(5) yes
Na2 O3W . 2.425(4) yes
Na2 Na3 . 3.518(3) ?
Na3 O9W . 2.346(5) yes
Na3 O10W 2_667 2.395(5) yes
Na3 O11W . 2.399(4) yes
Na3 O7W . 2.429(4) yes
Na3 O8W . 2.458(4) yes
Na3 O7 2_666 2.464(4) yes
Cr1 O23 . 1.968(3) yes
Cr1 O20 . 1.969(3) yes
Cr1 O19 . 1.970(3) yes
Cr1 O24 . 1.971(3) yes
Cr1 O21 . 1.973(3) yes
Cr1 O22 . 1.981(3) yes
Mo1 O1 . 1.694(4) yes
Mo1 O2 . 1.709(4) yes
Mo1 O13 . 1.907(3) yes
Mo1 O14 . 1.951(3) yes
Mo1 O21 . 2.260(3) yes
Mo1 O20 . 2.294(3) yes
Mo2 O3 . 1.708(3) yes
Mo2 O4 . 1.719(4) yes
Mo2 O15 . 1.903(3) yes
Mo2 O14 . 1.956(3) yes
Mo2 O21 . 2.263(3) yes
Mo2 O22 . 2.302(3) yes
Mo3 O6 . 1.685(3) yes
Mo3 O5 . 1.696(4) yes
Mo3 O16 . 1.934(3) yes
Mo3 O15 . 1.945(3) yes
Mo3 O23 . 2.301(3) yes
Mo3 O22 . 2.372(3) yes
Mo4 O7 . 1.695(3) yes
Mo4 O8 . 1.707(4) yes
Mo4 O16 . 1.919(3) yes
Mo4 O17 . 1.940(3) yes
Mo4 O23 . 2.289(3) yes
Mo4 O24 . 2.305(3) yes
Mo5 O9 . 1.703(4) yes
Mo5 O10 . 1.710(3) yes
Mo5 O18 . 1.918(3) yes
Mo5 O17 . 1.946(3) yes
Mo5 O24 . 2.288(3) yes
Mo5 O19 . 2.301(3) yes
Mo6 O12 . 1.696(4) yes
Mo6 O11 . 1.699(4) yes
Mo6 O18 . 1.931(3) yes
Mo6 O13 . 1.959(3) yes
Mo6 O20 . 2.293(3) yes
Mo6 O19 . 2.295(3) yes
O1 Na1 2_556 2.412(4) ?
O7 Na3 2_666 2.464(4) ?
O12 Na1 2_556 2.905(5) ?
O1W H1WA . 0.9600 ?
O1W H1WB . 0.9600 ?
O2W H2WA . 0.8500 ?
O2W H2WB . 0.8500 ?
O3W H3WA . 0.8500 ?
O3W H3WB . 0.8500 ?
O4W H4WA . 0.8500 ?
O4W H4WB . 0.8499 ?
O5W H5WA . 0.8501 ?
O5W H5WB . 0.8500 ?
O6W H6WA . 0.8500 ?
O6W H6WB . 0.8500 ?
O7W H7WA . 0.8499 ?
O7W H7WB . 0.8500 ?
O8W H8WA . 0.8500 ?
O8W H8WB . 0.8500 ?
O9W H9WA . 0.8500 ?
O9W H9WB . 0.8499 ?
O10W Na3 2_667 2.395(5) ?
O10W H10B . 0.8500 ?
O10W H10A . 0.8501 ?
O11W H11A . 0.8500 ?
O11W H11B . 0.8501 ?
O12W H12A . 0.8500 ?
O12W H12B . 0.8500 ?
O13W H13B . 0.8499 ?
O13W H13A . 0.8500 ?
